data_8107343
loop_
_publ_author_name
'Li, Ting'
'Qiu, Keying'
'Tan, Yuxing'
'Jiang, Wujiu'

_publ_section_title
;
 The crystal structure of
 ((E)-2,4-dibromo-6-(((5-(nitro)-2-oxidophenyl)imino)methyl)phenolato-\k 3
 N,O,O&#x2032;)tris(pyridine-\kN)manganese(II), C28H21Br2MnN5O4
;
_journal_issue 1
_journal_name_full 'Zeitschrift f\"ur Kristallographie - New Crystal Structures'
_journal_page_first 27
_journal_page_last 29
_journal_paper_doi 10.1515/ncrs-2022-0425
_journal_volume 238
_journal_year 2023
_chemical_formula_sum 'C28 H21 Br2 Mn N5 O4'
_chemical_formula_weight 706.26
_space_group_crystal_system triclinic
_space_group_IT_number 2
_space_group_name_Hall '-P 1'
_space_group_name_H-M_alt 'P -1'
_atom_sites_solution_hydrogens geom
_cell_angle_alpha 103.574(2)
_cell_angle_beta 91.518(2)
_cell_angle_gamma 98.762(2)
_cell_formula_units_Z 2
_cell_length_a 8.9193(14)
_cell_length_b 9.2271(15)
_cell_length_c 17.933(3)
_cell_measurement_reflns_used 5324
_cell_measurement_temperature 296(2)
_cell_measurement_theta_max 24.35
_cell_measurement_theta_min 2.32
_cell_volume 1414.9(4)
_computing_cell_refinement 'Bruker SAINT [1]'
_computing_data_collection 'Bruker APEX2 [1]'
_computing_data_reduction 'Bruker SAINT [1]'
_computing_molecular_graphics 'ORTEP-3 for Windows [4]'
_computing_publication_material 'SHELXL-2018/3 [3]'
_computing_structure_refinement 'SHELXL-2018/3 (Sheldrick, 2018) [3]'
_computing_structure_solution 'SHELXT 2018/2 (Sheldrick, 2018) [2]'
_diffrn_ambient_temperature 296(2)
_diffrn_measured_fraction_theta_full 0.997
_diffrn_measured_fraction_theta_max 0.997
_diffrn_measurement_device_type 'Bruker APEX-II CCD'
_diffrn_measurement_method '\f and \w scans'
_diffrn_radiation_type MoK\a
_diffrn_radiation_wavelength 0.71073
_diffrn_reflns_av_R_equivalents 0.0261
_diffrn_reflns_av_unetI/netI 0.0300
_diffrn_reflns_Laue_measured_fraction_full 0.997
_diffrn_reflns_Laue_measured_fraction_max 0.997
_diffrn_reflns_limit_h_max 10
_diffrn_reflns_limit_h_min -10
_diffrn_reflns_limit_k_max 10
_diffrn_reflns_limit_k_min -11
_diffrn_reflns_limit_l_max 21
_diffrn_reflns_limit_l_min -21
_diffrn_reflns_number 15027
_diffrn_reflns_point_group_measured_fraction_full 0.997
_diffrn_reflns_point_group_measured_fraction_max 0.997
_diffrn_reflns_theta_full 25.097
_diffrn_reflns_theta_max 25.097
_diffrn_reflns_theta_min 2.302
_exptl_absorpt_coefficient_mu 3.333
_exptl_absorpt_correction_type multi-scan
_exptl_absorpt_process_details sadabs
_exptl_crystal_colour brown
_exptl_crystal_density_diffrn 1.658
_exptl_crystal_description block
_exptl_crystal_F_000 702
_exptl_crystal_size_max 0.220
_exptl_crystal_size_mid 0.210
_exptl_crystal_size_min 0.180
_exptl_transmission_factor_max 0.5963
_exptl_transmission_factor_min 0.5312
_refine_diff_density_max 0.959
_refine_diff_density_min -0.786
_refine_diff_density_rms 0.056
_refine_ls_extinction_coef .
_refine_ls_extinction_method none
_refine_ls_goodness_of_fit_ref 1.027
_refine_ls_hydrogen_treatment constr
_refine_ls_matrix_type full
_refine_ls_number_parameters 361
_refine_ls_number_reflns 5015
_refine_ls_number_restraints 0
_refine_ls_restrained_S_all 1.027
_refine_ls_R_factor_all 0.0500
_refine_ls_R_factor_gt 0.0347
_refine_ls_shift/su_max 0.001
_refine_ls_shift/su_mean 0.000
_refine_ls_structure_factor_coef Fsqd
_refine_ls_weighting_details 'w=1/[\s^2^(Fo^2^)+(0.0351P)^2^+1.0412P] where P=(Fo^2^+2Fc^2^)/3'
_refine_ls_weighting_scheme calc
_refine_ls_wR_factor_gt 0.0793
_refine_ls_wR_factor_ref 0.0864
_reflns_Friedel_coverage 0.000
_reflns_Friedel_fraction_full .
_reflns_Friedel_fraction_max .
_reflns_number_gt 3905
_reflns_number_total 5015
_reflns_threshold_expression 'I > 2\s(I)'
_cod_data_source_file suppl_j_ncrs-2022-0425_suppl.cif
_cod_data_source_block jwjw006
_cod_original_cell_volume 1415.0(4)
_cod_database_code 8107343
_shelx_space_group_comment
; 
The symmetry employed for this shelxl refinement is uniquely defined 
by the following loop, which should always be used as a source of 
symmetry information in preference to the above space-group names. 
They are only intended as comments. 
;
_shelx_estimated_absorpt_t_min 0.528
_shelx_estimated_absorpt_t_max 0.585

loop_
_space_group_symop_operation_xyz
'x, y, z'
'-x, -y, -z'

loop_
_atom_site_label
_atom_site_type_symbol
_atom_site_fract_x
_atom_site_fract_y
_atom_site_fract_z
_atom_site_U_iso_or_equiv
_atom_site_adp_type
_atom_site_occupancy
_atom_site_site_symmetry_order
_atom_site_calc_flag
_atom_site_refinement_flags_posn
_atom_site_refinement_flags_adp
_atom_site_refinement_flags_occupancy
_atom_site_disorder_assembly
_atom_site_disorder_group
Br1 Br 0.18458(5) 0.46796(6) 0.35855(3) 0.08344(16) Uani 1 1 d . . . . .
Br2 Br 0.77624(5) 0.75514(5) 0.47505(2) 0.07265(14) Uani 1 1 d . . . . .
Mn1 Mn 0.90399(5) 0.87393(5) 0.22980(3) 0.04434(13) Uani 1 1 d . . . . .
O1 O 0.8114(2) 0.7609(2) 0.30946(12) 0.0489(5) Uani 1 1 d . . . . .
O2 O 0.9105(2) 0.9820(3) 0.13740(13) 0.0552(6) Uani 1 1 d . . . . .
O4 O 0.3667(4) 0.6314(4) -0.08933(17) 0.1019(11) Uani 1 1 d . . . . .
O3 O 0.4608(4) 0.7898(5) -0.15187(17) 0.1136(12) Uani 1 1 d . . . . .
N1 N 0.4602(4) 0.7393(5) -0.09467(17) 0.0734(9) Uani 1 1 d . . . . .
N2 N 0.6833(3) 0.7760(3) 0.16347(13) 0.0394(5) Uani 1 1 d . . . . .
N5 N 1.0041(3) 0.6661(3) 0.16103(15) 0.0492(6) Uani 1 1 d . . . . .
N3 N 1.1405(3) 0.9492(3) 0.28493(16) 0.0531(7) Uani 1 1 d . . . . .
N4 N 0.8498(3) 1.0919(3) 0.31044(16) 0.0498(6) Uani 1 1 d . . . . .
C4 C 0.3819(4) 0.5607(4) 0.3421(2) 0.0552(8) Uani 1 1 d . . . . .
C3 C 0.4903(4) 0.6107(4) 0.40302(19) 0.0558(9) Uani 1 1 d . . . . .
H3 H 0.468446 0.596070 0.451395 0.067 Uiso 1 1 calc R U . . .
C2 C 0.6302(4) 0.6823(4) 0.39079(17) 0.0472(7) Uani 1 1 d . . . . .
C1 C 0.6748(3) 0.7048(3) 0.31819(16) 0.0410(7) Uani 1 1 d . . . . .
C13 C 0.8015(3) 0.9307(3) 0.08481(18) 0.0445(7) Uani 1 1 d . . . . .
C12 C 0.7961(4) 0.9844(4) 0.0171(2) 0.0556(8) Uani 1 1 d . . . . .
H12 H 0.871043 1.062302 0.011526 0.067 Uiso 1 1 calc R U . . .
C11 C 0.6845(4) 0.9254(4) -0.04019(19) 0.0561(9) Uani 1 1 d . . . . .
H11 H 0.682861 0.964016 -0.083633 0.067 Uiso 1 1 calc R U . . .
C10 C 0.5737(4) 0.8079(4) -0.03316(17) 0.0515(8) Uani 1 1 d . . . . .
C9 C 0.5705(3) 0.7536(4) 0.03294(17) 0.0462(7) Uani 1 1 d . . . . .
H9 H 0.494949 0.674957 0.037038 0.055 Uiso 1 1 calc R U . . .
C8 C 0.6791(3) 0.8162(3) 0.09219(16) 0.0394(7) Uani 1 1 d . . . . .
C7 C 0.5693(3) 0.6984(4) 0.18504(17) 0.0461(7) Uani 1 1 d . . . . .
H7 H 0.485962 0.662393 0.149704 0.055 Uiso 1 1 calc R U . . .
C6 C 0.5558(3) 0.6605(3) 0.25846(16) 0.0426(7) Uani 1 1 d . . . . .
C5 C 0.4134(4) 0.5870(4) 0.27136(19) 0.0535(8) Uani 1 1 d . . . . .
H5 H 0.338477 0.555193 0.231284 0.064 Uiso 1 1 calc R U . . .
C14 C 1.0981(4) 0.6768(5) 0.1050(2) 0.0621(9) Uani 1 1 d . . . . .
H14 H 1.125151 0.770358 0.093742 0.075 Uiso 1 1 calc R U . . .
C15 C 1.1564(4) 0.5551(6) 0.0633(2) 0.0723(12) Uani 1 1 d . . . . .
H15 H 1.221043 0.566425 0.024457 0.087 Uiso 1 1 calc R U . . .
C16 C 1.1183(4) 0.4182(5) 0.0796(2) 0.0729(11) Uani 1 1 d . . . . .
H16 H 1.157246 0.334790 0.052449 0.087 Uiso 1 1 calc R U . . .
C17 C 1.0225(5) 0.4046(5) 0.1361(2) 0.0717(11) Uani 1 1 d . . . . .
H17 H 0.994554 0.312004 0.148196 0.086 Uiso 1 1 calc R U . . .
C18 C 0.9682(4) 0.5303(4) 0.1747(2) 0.0601(9) Uani 1 1 d . . . . .
H18 H 0.901962 0.519804 0.213013 0.072 Uiso 1 1 calc R U . . .
C19 C 1.1891(4) 0.8904(4) 0.3400(2) 0.0700(11) Uani 1 1 d . . . . .
H19 H 1.122857 0.816830 0.355638 0.084 Uiso 1 1 calc R U . . .
C20 C 1.3336(5) 0.9338(5) 0.3749(3) 0.0807(13) Uani 1 1 d . . . . .
H20 H 1.364187 0.891356 0.413793 0.097 Uiso 1 1 calc R U . . .
C21 C 1.4301(5) 1.0397(6) 0.3514(3) 0.0939(15) Uani 1 1 d . . . . .
H21 H 1.529065 1.069086 0.373140 0.113 Uiso 1 1 calc R U . . .
C22 C 1.3820(5) 1.1026(7) 0.2960(3) 0.1124(19) Uani 1 1 d . . . . .
H22 H 1.446324 1.176900 0.279906 0.135 Uiso 1 1 calc R U . . .
C23 C 1.2353(4) 1.0538(5) 0.2641(2) 0.0790(12) Uani 1 1 d . . . . .
H23 H 1.202022 1.096949 0.226001 0.095 Uiso 1 1 calc R U . . .
C24 C 0.8710(4) 1.1121(4) 0.3860(2) 0.0599(9) Uani 1 1 d . . . . .
H24 H 0.905788 1.036435 0.404584 0.072 Uiso 1 1 calc R U . . .
C25 C 0.8445(4) 1.2384(4) 0.4377(2) 0.0658(10) Uani 1 1 d . . . . .
H25 H 0.861636 1.248558 0.490237 0.079 Uiso 1 1 calc R U . . .
C26 C 0.7921(5) 1.3497(4) 0.4109(3) 0.0763(12) Uani 1 1 d . . . . .
H26 H 0.772808 1.436926 0.444761 0.092 Uiso 1 1 calc R U . . .
C27 C 0.7686(5) 1.3300(4) 0.3332(3) 0.0753(12) Uani 1 1 d . . . . .
H27 H 0.732729 1.403805 0.313461 0.090 Uiso 1 1 calc R U . . .
C28 C 0.7985(4) 1.2010(4) 0.2851(2) 0.0574(9) Uani 1 1 d . . . . .
H28 H 0.782454 1.188760 0.232403 0.069 Uiso 1 1 calc R U . . .

loop_
_atom_site_aniso_label
_atom_site_aniso_U_11
_atom_site_aniso_U_22
_atom_site_aniso_U_33
_atom_site_aniso_U_23
_atom_site_aniso_U_13
_atom_site_aniso_U_12
Br1 0.0740(3) 0.1045(4) 0.0776(3) 0.0463(3) 0.0203(2) -0.0083(2)
Br2 0.1023(3) 0.0732(3) 0.0413(2) 0.01451(18) -0.01728(19) 0.0137(2)
Mn1 0.0393(2) 0.0487(3) 0.0433(3) 0.0107(2) -0.0047(2) 0.0037(2)
O1 0.0456(12) 0.0583(14) 0.0441(12) 0.0167(11) -0.0035(10) 0.0066(10)
O2 0.0522(13) 0.0596(14) 0.0520(13) 0.0206(11) -0.0041(11) -0.0064(11)
O4 0.082(2) 0.151(3) 0.0584(18) 0.0303(19) -0.0220(15) -0.030(2)
O3 0.112(3) 0.181(4) 0.0566(18) 0.063(2) -0.0215(17) 0.002(2)
N1 0.064(2) 0.119(3) 0.0388(17) 0.0243(18) -0.0039(15) 0.011(2)
N2 0.0407(13) 0.0457(15) 0.0321(13) 0.0110(11) 0.0008(10) 0.0057(11)
N5 0.0435(14) 0.0533(17) 0.0495(16) 0.0103(13) 0.0060(12) 0.0069(12)
N3 0.0422(15) 0.0549(17) 0.0585(18) 0.0076(14) -0.0049(13) 0.0073(13)
N4 0.0464(15) 0.0487(16) 0.0545(17) 0.0120(13) -0.0062(12) 0.0111(12)
C4 0.059(2) 0.059(2) 0.052(2) 0.0256(17) 0.0145(17) 0.0053(16)
C3 0.076(2) 0.059(2) 0.0426(19) 0.0245(17) 0.0137(17) 0.0200(18)
C2 0.063(2) 0.0472(18) 0.0363(17) 0.0136(14) -0.0013(14) 0.0200(15)
C1 0.0524(19) 0.0378(17) 0.0353(16) 0.0093(13) 0.0023(13) 0.0143(14)
C13 0.0458(17) 0.0466(18) 0.0426(17) 0.0124(14) 0.0078(14) 0.0086(14)
C12 0.058(2) 0.061(2) 0.055(2) 0.0285(18) 0.0117(17) 0.0080(16)
C11 0.064(2) 0.072(2) 0.0432(19) 0.0300(17) 0.0087(17) 0.0191(18)
C10 0.0485(18) 0.077(2) 0.0341(17) 0.0179(16) 0.0023(14) 0.0176(17)
C9 0.0418(16) 0.061(2) 0.0375(17) 0.0158(15) 0.0057(13) 0.0061(14)
C8 0.0378(15) 0.0508(18) 0.0330(15) 0.0139(13) 0.0056(12) 0.0110(13)
C7 0.0406(16) 0.059(2) 0.0358(16) 0.0126(15) -0.0052(13) -0.0006(14)
C6 0.0497(17) 0.0452(18) 0.0346(16) 0.0127(13) 0.0044(13) 0.0083(14)
C5 0.0514(19) 0.064(2) 0.0458(19) 0.0221(17) 0.0003(15) -0.0006(16)
C14 0.053(2) 0.074(3) 0.057(2) 0.0186(19) 0.0029(17) -0.0006(18)
C15 0.044(2) 0.114(4) 0.051(2) 0.005(2) 0.0111(17) 0.011(2)
C16 0.060(2) 0.084(3) 0.067(3) -0.006(2) -0.004(2) 0.027(2)
C17 0.075(3) 0.058(2) 0.080(3) 0.008(2) 0.005(2) 0.017(2)
C18 0.058(2) 0.060(2) 0.061(2) 0.0132(18) 0.0129(17) 0.0086(17)
C19 0.058(2) 0.056(2) 0.095(3) 0.019(2) -0.017(2) 0.0083(17)
C20 0.069(3) 0.077(3) 0.093(3) 0.008(2) -0.027(2) 0.025(2)
C21 0.041(2) 0.130(4) 0.095(4) 0.003(3) -0.010(2) 0.006(2)
C22 0.056(3) 0.172(6) 0.100(4) 0.050(4) -0.002(3) -0.036(3)
C23 0.062(2) 0.107(3) 0.065(3) 0.029(2) 0.000(2) -0.008(2)
C24 0.061(2) 0.061(2) 0.057(2) 0.0079(18) -0.0126(17) 0.0201(17)
C25 0.060(2) 0.072(3) 0.057(2) 0.000(2) -0.0050(18) 0.0106(19)
C26 0.087(3) 0.051(2) 0.089(3) 0.006(2) 0.026(2) 0.015(2)
C27 0.088(3) 0.057(2) 0.096(3) 0.034(2) 0.033(2) 0.032(2)
C28 0.0518(19) 0.064(2) 0.064(2) 0.0274(19) 0.0097(16) 0.0157(17)

loop_
_atom_type_symbol
_atom_type_description
_atom_type_scat_dispersion_real
_atom_type_scat_dispersion_imag
_atom_type_scat_source
C C 0.0033 0.0016 'International Tables Vol C Tables 4.2.6.8 and 6.1.1.4'
H H 0.0000 0.0000 'International Tables Vol C Tables 4.2.6.8 and 6.1.1.4'
N N 0.0061 0.0033 'International Tables Vol C Tables 4.2.6.8 and 6.1.1.4'
O O 0.0106 0.0060 'International Tables Vol C Tables 4.2.6.8 and 6.1.1.4'
Mn Mn 0.3368 0.7283 'International Tables Vol C Tables 4.2.6.8 and 6.1.1.4'
Br Br -0.2901 2.4595 'International Tables Vol C Tables 4.2.6.8 and 6.1.1.4'

loop_
_geom_angle_atom_site_label_1
_geom_angle_atom_site_label_2
_geom_angle_atom_site_label_3
_geom_angle
_geom_angle_site_symmetry_1
_geom_angle_site_symmetry_3
O1 Mn1 O2 158.42(8) . .
O1 Mn1 N2 83.74(8) . .
O2 Mn1 N2 76.44(8) . .
O1 Mn1 N3 98.41(10) . .
O2 Mn1 N3 102.38(10) . .
N2 Mn1 N3 172.12(10) . .
O1 Mn1 N4 86.72(9) . .
O2 Mn1 N4 89.33(9) . .
N2 Mn1 N4 102.61(9) . .
N3 Mn1 N4 85.11(9) . .
O1 Mn1 N5 93.76(9) . .
O2 Mn1 N5 94.07(9) . .
N2 Mn1 N5 88.27(9) . .
N3 Mn1 N5 84.04(9) . .
N4 Mn1 N5 169.09(9) . .
C1 O1 Mn1 131.95(18) . .
C13 O2 Mn1 115.60(18) . .
O3 N1 O4 121.5(3) . .
O3 N1 C10 118.8(4) . .
O4 N1 C10 119.7(3) . .
C7 N2 C8 121.9(2) . .
C7 N2 Mn1 127.0(2) . .
C8 N2 Mn1 111.08(18) . .
C18 N5 C14 116.4(3) . .
C18 N5 Mn1 121.6(2) . .
C14 N5 Mn1 122.0(2) . .
C23 N3 C19 117.7(3) . .
C23 N3 Mn1 121.1(3) . .
C19 N3 Mn1 121.2(2) . .
C24 N4 C28 117.3(3) . .
C24 N4 Mn1 119.4(2) . .
C28 N4 Mn1 123.3(2) . .
C5 C4 C3 120.3(3) . .
C5 C4 Br1 120.1(3) . .
C3 C4 Br1 119.5(2) . .
C2 C3 C4 118.8(3) . .
C2 C3 H3 120.6 . .
C4 C3 H3 120.6 . .
C3 C2 C1 124.3(3) . .
C3 C2 Br2 118.5(2) . .
C1 C2 Br2 117.2(2) . .
O1 C1 C2 121.0(3) . .
O1 C1 C6 124.4(3) . .
C2 C1 C6 114.6(3) . .
O2 C13 C12 122.1(3) . .
O2 C13 C8 121.3(3) . .
C12 C13 C8 116.6(3) . .
C11 C12 C13 122.1(3) . .
C11 C12 H12 118.9 . .
C13 C12 H12 118.9 . .
C12 C11 C10 119.5(3) . .
C12 C11 H11 120.3 . .
C10 C11 H11 120.3 . .
C11 C10 C9 120.9(3) . .
C11 C10 N1 120.1(3) . .
C9 C10 N1 118.9(3) . .
C8 C9 C10 120.0(3) . .
C8 C9 H9 120.0 . .
C10 C9 H9 120.0 . .
C9 C8 N2 125.1(3) . .
C9 C8 C13 120.6(3) . .
N2 C8 C13 114.2(3) . .
N2 C7 C6 126.9(3) . .
N2 C7 H7 116.5 . .
C6 C7 H7 116.5 . .
C5 C6 C1 120.4(3) . .
C5 C6 C7 116.1(3) . .
C1 C6 C7 123.3(3) . .
C4 C5 C6 121.3(3) . .
C4 C5 H5 119.3 . .
C6 C5 H5 119.3 . .
N5 C14 C15 122.7(4) . .
N5 C14 H14 118.6 . .
C15 C14 H14 118.6 . .
C16 C15 C14 119.1(4) . .
C16 C15 H15 120.5 . .
C14 C15 H15 120.5 . .
C17 C16 C15 119.2(4) . .
C17 C16 H16 120.4 . .
C15 C16 H16 120.4 . .
C16 C17 C18 118.5(4) . .
C16 C17 H17 120.8 . .
C18 C17 H17 120.8 . .
N5 C18 C17 124.1(3) . .
N5 C18 H18 117.9 . .
C17 C18 H18 117.9 . .
N3 C19 C20 122.7(4) . .
N3 C19 H19 118.7 . .
C20 C19 H19 118.7 . .
C21 C20 C19 118.5(4) . .
C21 C20 H20 120.8 . .
C19 C20 H20 120.8 . .
C20 C21 C22 119.8(4) . .
C20 C21 H21 120.1 . .
C22 C21 H21 120.1 . .
C21 C22 C23 118.4(5) . .
C21 C22 H22 120.8 . .
C23 C22 H22 120.8 . .
N3 C23 C22 123.0(4) . .
N3 C23 H23 118.5 . .
C22 C23 H23 118.5 . .
N4 C24 C25 123.3(3) . .
N4 C24 H24 118.3 . .
C25 C24 H24 118.3 . .
C24 C25 C26 118.7(4) . .
C24 C25 H25 120.7 . .
C26 C25 H25 120.7 . .
C25 C26 C27 118.7(4) . .
C25 C26 H26 120.7 . .
C27 C26 H26 120.7 . .
C28 C27 C26 119.2(4) . .
C28 C27 H27 120.4 . .
C26 C27 H27 120.4 . .
N4 C28 C27 122.8(4) . .
N4 C28 H28 118.6 . .
C27 C28 H28 118.6 . .

loop_
_geom_bond_atom_site_label_1
_geom_bond_atom_site_label_2
_geom_bond_distance
_geom_bond_site_symmetry_2
Br1 C4 1.898(3) .
Br2 C2 1.893(3) .
Mn1 O1 2.076(2) .
Mn1 O2 2.123(2) .
Mn1 N2 2.222(2) .
Mn1 N3 2.243(3) .
Mn1 N4 2.310(3) .
Mn1 N5 2.338(3) .
O1 C1 1.278(3) .
O2 C13 1.288(4) .
O4 N1 1.222(4) .
O3 N1 1.222(4) .
N1 C10 1.435(4) .
N2 C7 1.275(4) .
N2 C8 1.413(4) .
N5 C18 1.326(4) .
N5 C14 1.338(4) .
N3 C23 1.313(5) .
N3 C19 1.325(5) .
N4 C24 1.328(4) .
N4 C28 1.332(4) .
C4 C5 1.374(4) .
C4 C3 1.383(5) .
C3 C2 1.369(5) .
C3 H3 0.9300 .
C2 C1 1.423(4) .
C1 C6 1.430(4) .
C13 C12 1.418(4) .
C13 C8 1.431(4) .
C12 C11 1.364(5) .
C12 H12 0.9300 .
C11 C10 1.383(5) .
C11 H11 0.9300 .
C10 C9 1.390(4) .
C9 C8 1.374(4) .
C9 H9 0.9300 .
C7 C6 1.443(4) .
C7 H7 0.9300 .
C6 C5 1.397(4) .
C5 H5 0.9300 .
C14 C15 1.377(5) .
C14 H14 0.9300 .
C15 C16 1.358(6) .
C15 H15 0.9300 .
C16 C17 1.357(6) .
C16 H16 0.9300 .
C17 C18 1.368(5) .
C17 H17 0.9300 .
C18 H18 0.9300 .
C19 C20 1.378(5) .
C19 H19 0.9300 .
C20 C21 1.352(7) .
C20 H20 0.9300 .
C21 C22 1.352(7) .
C21 H21 0.9300 .
C22 C23 1.380(6) .
C22 H22 0.9300 .
C23 H23 0.9300 .
C24 C25 1.365(5) .
C24 H24 0.9300 .
C25 C26 1.368(5) .
C25 H25 0.9300 .
C26 C27 1.368(6) .
C26 H26 0.9300 .
C27 C28 1.363(5) .
C27 H27 0.9300 .
C28 H28 0.9300 .

loop_
_geom_hbond_atom_site_label_D
_geom_hbond_atom_site_label_H
_geom_hbond_atom_site_label_A
_geom_hbond_distance_DH
_geom_hbond_distance_HA
_geom_hbond_distance_DA
_geom_hbond_angle_DHA
_geom_hbond_site_symmetry_A
_geom_hbond_publ_flag
C15 H15 O4 0.93 2.59 3.504(5) 169.1 1_655 yes
C22 H22 O3 0.93 2.53 3.257(6) 135.1 2_775 yes
C28 H28 O3 0.93 2.63 3.306(5) 129.8 2_675 yes

loop_
_geom_torsion_atom_site_label_1
_geom_torsion_atom_site_label_2
_geom_torsion_atom_site_label_3
_geom_torsion_atom_site_label_4
_geom_torsion
_geom_torsion_site_symmetry_1
_geom_torsion_site_symmetry_2
_geom_torsion_site_symmetry_3
_geom_torsion_site_symmetry_4
C5 C4 C3 C2 -2.0(5) . . . .
Br1 C4 C3 C2 -177.7(2) . . . .
C4 C3 C2 C1 -2.2(5) . . . .
C4 C3 C2 Br2 178.4(2) . . . .
Mn1 O1 C1 C2 -156.8(2) . . . .
Mn1 O1 C1 C6 23.0(4) . . . .
C3 C2 C1 O1 -174.0(3) . . . .
Br2 C2 C1 O1 5.4(4) . . . .
C3 C2 C1 C6 6.3(4) . . . .
Br2 C2 C1 C6 -174.3(2) . . . .
Mn1 O2 C13 C12 -175.6(2) . . . .
Mn1 O2 C13 C8 4.6(4) . . . .
O2 C13 C12 C11 177.0(3) . . . .
C8 C13 C12 C11 -3.2(5) . . . .
C13 C12 C11 C10 -1.0(5) . . . .
C12 C11 C10 C9 3.0(5) . . . .
C12 C11 C10 N1 -176.7(3) . . . .
O3 N1 C10 C11 -2.2(5) . . . .
O4 N1 C10 C11 176.9(4) . . . .
O3 N1 C10 C9 178.1(4) . . . .
O4 N1 C10 C9 -2.8(5) . . . .
C11 C10 C9 C8 -0.5(5) . . . .
N1 C10 C9 C8 179.2(3) . . . .
C10 C9 C8 N2 176.6(3) . . . .
C10 C9 C8 C13 -3.9(5) . . . .
C7 N2 C8 C9 -14.2(5) . . . .
Mn1 N2 C8 C9 168.3(2) . . . .
C7 N2 C8 C13 166.3(3) . . . .
Mn1 N2 C8 C13 -11.1(3) . . . .
O2 C13 C8 C9 -174.5(3) . . . .
C12 C13 C8 C9 5.6(4) . . . .
O2 C13 C8 N2 5.0(4) . . . .
C12 C13 C8 N2 -174.9(3) . . . .
C8 N2 C7 C6 -174.9(3) . . . .
Mn1 N2 C7 C6 2.1(5) . . . .
O1 C1 C6 C5 174.0(3) . . . .
C2 C1 C6 C5 -6.3(4) . . . .
O1 C1 C6 C7 -11.3(5) . . . .
C2 C1 C6 C7 168.5(3) . . . .
N2 C7 C6 C5 173.7(3) . . . .
N2 C7 C6 C1 -1.3(5) . . . .
C3 C4 C5 C6 1.8(5) . . . .
Br1 C4 C5 C6 177.4(3) . . . .
C1 C6 C5 C4 2.6(5) . . . .
C7 C6 C5 C4 -172.5(3) . . . .
C18 N5 C14 C15 -0.3(5) . . . .
Mn1 N5 C14 C15 -179.1(3) . . . .
N5 C14 C15 C16 -0.4(6) . . . .
C14 C15 C16 C17 0.6(6) . . . .
C15 C16 C17 C18 -0.2(6) . . . .
C14 N5 C18 C17 0.8(5) . . . .
Mn1 N5 C18 C17 179.6(3) . . . .
C16 C17 C18 N5 -0.6(6) . . . .
C23 N3 C19 C20 -0.5(6) . . . .
Mn1 N3 C19 C20 179.9(3) . . . .
N3 C19 C20 C21 -0.7(7) . . . .
C19 C20 C21 C22 1.6(7) . . . .
C20 C21 C22 C23 -1.3(8) . . . .
C19 N3 C23 C22 0.9(7) . . . .
Mn1 N3 C23 C22 -179.5(4) . . . .
C21 C22 C23 N3 0.0(8) . . . .
C28 N4 C24 C25 -0.7(5) . . . .
Mn1 N4 C24 C25 178.9(3) . . . .
N4 C24 C25 C26 0.6(6) . . . .
C24 C25 C26 C27 -0.1(6) . . . .
C25 C26 C27 C28 -0.2(6) . . . .
C24 N4 C28 C27 0.3(5) . . . .
Mn1 N4 C28 C27 -179.2(3) . . . .
C26 C27 C28 N4 0.1(6) . . . .
